data_7226678
loop_
_publ_author_name
'Saikia, Basanta'
'Khatioda, Rajiv'
'Bora, Pranita'
'Sarma, Bipul'

_publ_section_title
;
 Pyridine N-oxides as coformers in the development of drug cocrystals
;
_journal_issue 43
_journal_name_full CrystEngComm
_journal_page_first 8454
_journal_paper_doi 10.1039/C6CE01838F
_journal_volume 18
_journal_year 2016
_chemical_formula_sum 'C19 H17 N5 O4 S2'
_chemical_formula_weight 443.50
_chemical_name_systematic
; 
 ? 
;
_space_group_IT_number 14
_symmetry_cell_setting monoclinic
_symmetry_space_group_name_Hall '-P 2yn'
_symmetry_space_group_name_H-M 'P 1 21/n 1'
_atom_sites_solution_hydrogens geom
_atom_sites_solution_primary direct
_atom_sites_solution_secondary difmap
_audit_creation_method SHELXL-97
_audit_update_record
;
2016-09-26 deposited with the CCDC.
2016-09-29 downloaded from the CCDC.
;
_cell_angle_alpha 90.00
_cell_angle_beta 91.055(7)
_cell_angle_gamma 90.00
_cell_formula_units_Z 4
_cell_length_a 10.5317(11)
_cell_length_b 8.5508(8)
_cell_length_c 21.750(2)
_cell_measurement_reflns_used 2562
_cell_measurement_temperature 296(2)
_cell_measurement_theta_max 28.660
_cell_measurement_theta_min 2.56
_cell_volume 1958.4(3)
_computing_cell_refinement 'Bruker SAINT'
_computing_data_collection 'Bruker APEX2'
_computing_data_reduction 'Bruker SAINT'
_computing_molecular_graphics 'Bruker SHELXTL'
_computing_publication_material 'Bruker SHELXTL'
_computing_structure_refinement 'SHELXL-2014 (Sheldrick 2014)'
_computing_structure_solution 'SHELXS-97 (Sheldrick 2008)'
_diffrn_ambient_temperature 296(2)
_diffrn_measured_fraction_theta_full 0.988
_diffrn_measured_fraction_theta_max 0.988
_diffrn_measurement_device_type 'Bruker APEX-II CCD'
_diffrn_measurement_method '\f and \w scans'
_diffrn_radiation_monochromator graphite
_diffrn_radiation_source 'fine-focus sealed tube'
_diffrn_radiation_type MoK\a
_diffrn_radiation_wavelength 0.71073
_diffrn_reflns_av_R_equivalents 0.1877
_diffrn_reflns_av_sigmaI/netI 0.1997
_diffrn_reflns_limit_h_max 14
_diffrn_reflns_limit_h_min -14
_diffrn_reflns_limit_k_max 11
_diffrn_reflns_limit_k_min -11
_diffrn_reflns_limit_l_max 29
_diffrn_reflns_limit_l_min -29
_diffrn_reflns_number 17956
_diffrn_reflns_theta_full 28.66
_diffrn_reflns_theta_max 28.66
_diffrn_reflns_theta_min 1.87
_exptl_absorpt_coefficient_mu 0.311
_exptl_absorpt_correction_T_max 0.943
_exptl_absorpt_correction_T_min 0.908
_exptl_absorpt_correction_type multi-scan
_exptl_absorpt_process_details SADABS
_exptl_crystal_colour gold
_exptl_crystal_density_diffrn 1.504
_exptl_crystal_density_method 'not measured'
_exptl_crystal_description block
_exptl_crystal_F_000 920.0
_exptl_crystal_recrystallization_method 'Re-crystallisation from solvent: Methanol'
_exptl_crystal_size_max 0.36
_exptl_crystal_size_mid 0.26
_exptl_crystal_size_min 0.19
_refine_diff_density_max 0.314
_refine_diff_density_min -0.474
_refine_diff_density_rms 0.064
_refine_ls_extinction_coef 0.0074(18)
_refine_ls_extinction_expression Fc^*^=kFc[1+0.001xFc^2^\l^3^/sin(2\q)]^-1/4^
_refine_ls_extinction_method SHELXL
_refine_ls_goodness_of_fit_ref 0.750
_refine_ls_hydrogen_treatment mixed
_refine_ls_matrix_type full
_refine_ls_number_parameters 284
_refine_ls_number_reflns 4993
_refine_ls_number_restraints 0
_refine_ls_restrained_S_all 0.750
_refine_ls_R_factor_all 0.1539
_refine_ls_R_factor_gt 0.0548
_refine_ls_shift/su_max 0.000
_refine_ls_shift/su_mean 0.000
_refine_ls_structure_factor_coef Fsqd
_refine_ls_weighting_details 'calc w=1/[\s^2^(Fo^2^)+(0.1243P)^2^+0.0000P] where P=(Fo^2^+2Fc^2^)/3'
_refine_ls_weighting_scheme calc
_refine_ls_wR_factor_gt 0.1443
_refine_ls_wR_factor_ref 0.1908
_reflns_number_gt 2589
_reflns_number_total 4993
_reflns_threshold_expression >2sigma(I)
_cod_data_source_file c6ce01838f2.cif
_cod_data_source_block bs_bp_suth_3_0m
_cod_depositor_comments
;
The following automatic conversions were performed:

'_symmetry_cell_setting' value 'Monoclinic' changed to 'monoclinic'
according to
/usr/data/users/saulius/crontab/automatic-downloads/rss-feeds/RSC/lib/dictionaries/cif_core.dic
dictionary named 'cif_core.dic' version 2.4.2 from 2011-04-26.

Automatic conversion script
Id: cif_fix_values 4268 2015-11-12 08:31:59Z antanas 

 Adding full bibliography for 7226673--7226678.cif.
;
_cod_original_sg_symbol_H-M P2(1)/n
_cod_database_code 7226678

loop_
_symmetry_equiv_pos_as_xyz
'x, y, z'
'-x+1/2, y+1/2, -z+1/2'
'-x, -y, -z'
'x-1/2, -y-1/2, z-1/2'

loop_
_atom_site_label
_atom_site_type_symbol
_atom_site_fract_x
_atom_site_fract_y
_atom_site_fract_z
_atom_site_U_iso_or_equiv
_atom_site_adp_type
_atom_site_occupancy
_atom_site_symmetry_multiplicity
_atom_site_calc_flag
_atom_site_refinement_flags
O3 O -0.30415(19) 0.9413(2) 0.60206(10) 0.0503(6) Uani 1 1 d .
S2 S 0.67172(9) 0.40599(9) 0.71283(4) 0.0622(3) Uani 1 1 d .
N2 N 0.8479(2) 0.5875(2) 0.64996(11) 0.0413(6) Uani 1 1 d .
S1 S 0.96350(8) 0.47145(7) 0.66490(3) 0.0411(2) Uani 1 1 d .
C5 C 0.9885(3) 0.5532(3) 0.78537(12) 0.0382(6) Uani 1 1 d .
H5 H 0.9097 0.5059 0.7898 0.046 Uiso 1 1 calc R
N3 N 0.6410(2) 0.6700(3) 0.66139(12) 0.0453(6) Uani 1 1 d .
C14 C -0.1690(3) 0.8107(3) 0.53644(12) 0.0411(7) Uani 1 1 d .
H14 H -0.2388 0.7664 0.5163 0.049 Uiso 1 1 calc R
C10 C -0.0871(3) 0.9798(3) 0.61182(13) 0.0430(7) Uani 1 1 d .
H10 H -0.1005 1.0522 0.6429 0.052 Uiso 1 1 calc R
N1 N 1.2241(3) 0.7604(3) 0.88061(12) 0.0495(7) Uani 1 1 d .
C3 C 1.1643(3) 0.6242(3) 0.72207(13) 0.0429(7) Uani 1 1 d .
H3 H 1.2028 0.6257 0.6839 0.052 Uiso 1 1 calc R
O1 O 0.9192(2) 0.3187(2) 0.68374(11) 0.0578(6) Uani 1 1 d .
O6 O 1.0474(2) 0.4755(2) 0.61308(9) 0.0541(6) Uani 1 1 d .
N4 N -0.1873(2) 0.9116(2) 0.58328(10) 0.0378(5) Uani 1 1 d .
C12 C 0.0583(3) 0.8354(3) 0.54771(11) 0.0326(6) Uani 1 1 d .
N5 N 0.4366(2) 0.7173(3) 0.49630(11) 0.0446(6) Uani 1 1 d .
O4 O 0.5519(2) 0.6807(3) 0.48107(11) 0.0647(7) Uani 1 1 d .
C7 C 0.7337(3) 0.5638(3) 0.67170(12) 0.0394(6) Uani 1 1 d .
C1 C 1.1664(3) 0.6930(3) 0.82987(12) 0.0375(6) Uani 1 1 d .
C13 C -0.0489(3) 0.7728(3) 0.51819(12) 0.0394(6) Uani 1 1 d .
H13 H -0.0387 0.7039 0.4855 0.047 Uiso 1 1 calc R
C15 C 0.1891(3) 0.7944(3) 0.53020(12) 0.0345(6) Uani 1 1 d .
C19 C 0.2139(3) 0.6711(4) 0.48971(15) 0.0517(8) Uani 1 1 d .
H19 H 0.1468 0.6129 0.4733 0.062 Uiso 1 1 calc R
C18 C 0.3363(3) 0.6351(4) 0.47398(16) 0.0593(9) Uani 1 1 d .
H18 H 0.3505 0.5521 0.4473 0.071 Uiso 1 1 calc R
C11 C 0.0352(3) 0.9431(3) 0.59526(13) 0.0433(7) Uani 1 1 d .
H11 H 0.1034 0.9901 0.6158 0.052 Uiso 1 1 calc R
C16 C 0.2947(3) 0.8755(4) 0.55198(15) 0.0507(8) Uani 1 1 d .
H16 H 0.2834 0.9592 0.5787 0.061 Uiso 1 1 calc R
C17 C 0.4155(3) 0.8355(4) 0.53521(15) 0.0529(8) Uani 1 1 d .
H17 H 0.4841 0.8917 0.5512 0.063 Uiso 1 1 calc R
C9 C 0.5238(4) 0.4950(4) 0.71448(18) 0.0643(10) Uani 1 1 d .
H9 H 0.4533 0.4525 0.7334 0.077 Uiso 1 1 calc R
C4 C 1.0455(3) 0.5546(3) 0.72796(12) 0.0362(6) Uani 1 1 d .
C6 C 1.0474(3) 0.6208(3) 0.83528(12) 0.0386(6) Uani 1 1 d .
H6 H 1.0082 0.6188 0.8732 0.046 Uiso 1 1 calc R
C2 C 1.2252(3) 0.6909(3) 0.77228(14) 0.0446(7) Uani 1 1 d .
H2 H 1.3055 0.7347 0.7681 0.054 Uiso 1 1 calc R
C8 C 0.5241(3) 0.6309(4) 0.68545(16) 0.0568(9) Uani 1 1 d .
H8 H 0.4526 0.6943 0.6815 0.068 Uiso 1 1 calc R
H1A H 1.166(4) 0.785(4) 0.9083(18) 0.076(12) Uiso 1 1 d .
H2A H 1.298(4) 0.825(4) 0.8735(16) 0.068(11) Uiso 1 1 d .
H3A H 0.656(3) 0.763(3) 0.6394(14) 0.053(9) Uiso 1 1 d .

loop_
_atom_site_aniso_label
_atom_site_aniso_U_11
_atom_site_aniso_U_22
_atom_site_aniso_U_33
_atom_site_aniso_U_23
_atom_site_aniso_U_13
_atom_site_aniso_U_12
O3 0.0309(12) 0.0572(12) 0.0631(13) 0.0012(9) 0.0129(10) 0.0104(10)
S2 0.0552(6) 0.0468(5) 0.0851(7) 0.0045(4) 0.0108(5) -0.0171(4)
N2 0.0326(14) 0.0405(12) 0.0509(13) 0.0034(9) 0.0065(11) 0.0028(10)
S1 0.0407(5) 0.0351(4) 0.0475(4) -0.0037(2) 0.0001(3) 0.0063(3)
C5 0.0301(15) 0.0403(13) 0.0442(15) 0.0064(10) 0.0033(12) -0.0006(12)
N3 0.0310(14) 0.0461(13) 0.0590(15) -0.0062(10) 0.0084(12) -0.0029(11)
C14 0.0318(17) 0.0535(16) 0.0380(15) -0.0048(11) -0.0013(12) -0.0005(12)
C10 0.0385(18) 0.0424(14) 0.0484(16) -0.0089(11) 0.0089(14) 0.0001(13)
N1 0.0360(16) 0.0648(16) 0.0476(15) -0.0031(11) 0.0006(13) -0.0108(13)
C3 0.0379(18) 0.0432(14) 0.0480(16) -0.0026(11) 0.0116(14) 0.0008(12)
O1 0.0693(17) 0.0319(10) 0.0717(15) -0.0024(9) -0.0098(13) -0.0014(10)
O6 0.0467(14) 0.0675(13) 0.0483(12) -0.0074(9) 0.0062(11) 0.0176(11)
N4 0.0289(13) 0.0398(11) 0.0450(13) 0.0053(9) 0.0047(10) 0.0055(10)
C12 0.0292(15) 0.0347(12) 0.0341(13) 0.0036(9) -0.0003(11) 0.0039(11)
N5 0.0265(14) 0.0643(15) 0.0431(14) 0.0035(10) 0.0050(11) 0.0035(12)
O4 0.0294(13) 0.0972(18) 0.0680(15) -0.0028(12) 0.0129(11) 0.0113(12)
C7 0.0368(17) 0.0371(13) 0.0445(15) -0.0095(10) 0.0010(13) -0.0059(12)
C1 0.0306(16) 0.0391(13) 0.0426(15) 0.0065(10) -0.0014(12) 0.0025(11)
C13 0.0310(16) 0.0504(15) 0.0368(14) -0.0026(10) -0.0014(12) 0.0020(12)
C15 0.0283(15) 0.0393(13) 0.0360(13) 0.0037(9) -0.0002(11) 0.0006(11)
C19 0.0338(18) 0.0568(17) 0.064(2) -0.0172(14) -0.0020(15) 0.0001(14)
C18 0.036(2) 0.074(2) 0.068(2) -0.0240(16) 0.0068(17) 0.0078(16)
C11 0.0339(17) 0.0469(14) 0.0491(16) -0.0077(11) 0.0003(14) -0.0016(13)
C16 0.0319(18) 0.0578(18) 0.0624(19) -0.0194(14) -0.0014(15) 0.0009(14)
C17 0.0344(19) 0.0620(19) 0.062(2) -0.0119(14) -0.0012(15) -0.0029(15)
C9 0.043(2) 0.067(2) 0.083(2) -0.0192(17) 0.0170(19) -0.0221(17)
C4 0.0342(16) 0.0326(12) 0.0418(14) 0.0025(9) 0.0021(12) 0.0050(11)
C6 0.0321(16) 0.0446(14) 0.0391(14) 0.0057(10) 0.0024(12) -0.0013(12)
C2 0.0304(16) 0.0474(15) 0.0562(18) -0.0010(12) 0.0099(14) -0.0049(12)
C8 0.0356(18) 0.0595(19) 0.076(2) -0.0206(15) 0.0100(17) -0.0025(15)

loop_
_atom_type_symbol
_atom_type_description
_atom_type_scat_dispersion_real
_atom_type_scat_dispersion_imag
_atom_type_scat_source
C C 0.0033 0.0016 'International Tables Vol C Tables 4.2.6.8 and 6.1.1.4'
H H 0.0000 0.0000 'International Tables Vol C Tables 4.2.6.8 and 6.1.1.4'
N N 0.0061 0.0033 'International Tables Vol C Tables 4.2.6.8 and 6.1.1.4'
O O 0.0106 0.0060 'International Tables Vol C Tables 4.2.6.8 and 6.1.1.4'
S S 0.1246 0.1234 'International Tables Vol C Tables 4.2.6.8 and 6.1.1.4'

loop_
_geom_angle_atom_site_label_1
_geom_angle_atom_site_label_2
_geom_angle_atom_site_label_3
_geom_angle
C9 S2 C7 90.93(16)
C7 N2 S1 121.90(19)
O6 S1 O1 116.54(12)
O6 S1 N2 107.49(13)
O1 S1 N2 111.65(14)
O6 S1 C4 107.50(14)
O1 S1 C4 107.45(13)
N2 S1 C4 105.59(12)
C6 C5 C4 120.7(3)
C6 C5 H5 119.7
C4 C5 H5 119.7
C7 N3 C8 114.8(3)
C7 N3 H3A 121(2)
C8 N3 H3A 124(2)
N4 C14 C13 121.0(3)
N4 C14 H14 119.5
C13 C14 H14 119.5
N4 C10 C11 120.6(2)
N4 C10 H10 119.7
C11 C10 H10 119.7
C1 N1 H1A 110(3)
C1 N1 H2A 117(2)
H1A N1 H2A 122(3)
C2 C3 C4 120.6(2)
C2 C3 H3 119.7
C4 C3 H3 119.7
O3 N4 C10 119.9(2)
O3 N4 C14 120.0(3)
C10 N4 C14 120.1(2)
C13 C12 C11 116.0(3)
C13 C12 C15 122.7(2)
C11 C12 C15 121.2(3)
O4 N5 C17 120.6(3)
O4 N5 C18 120.6(2)
C17 N5 C18 118.8(3)
N2 C7 N3 120.0(2)
N2 C7 S2 130.9(2)
N3 C7 S2 109.1(2)
N1 C1 C6 119.9(2)
N1 C1 C2 121.6(3)
C6 C1 C2 118.5(3)
C14 C13 C12 121.2(2)
C14 C13 H13 119.4
C12 C13 H13 119.4
C16 C15 C19 115.7(3)
C16 C15 C12 122.6(2)
C19 C15 C12 121.7(3)
C18 C19 C15 120.7(3)
C18 C19 H19 119.6
C15 C19 H19 119.6
N5 C18 C19 121.6(3)
N5 C18 H18 119.2
C19 C18 H18 119.2
C10 C11 C12 121.0(3)
C10 C11 H11 119.5
C12 C11 H11 119.5
C17 C16 C15 121.7(3)
C17 C16 H16 119.1
C15 C16 H16 119.1
N5 C17 C16 121.4(3)
N5 C17 H17 119.3
C16 C17 H17 119.3
C8 C9 S2 111.5(3)
C8 C9 H9 124.3
S2 C9 H9 124.3
C3 C4 C5 119.2(3)
C3 C4 S1 122.0(2)
C5 C4 S1 118.8(2)
C5 C6 C1 120.8(2)
C5 C6 H6 119.6
C1 C6 H6 119.6
C3 C2 C1 120.2(3)
C3 C2 H2 119.9
C1 C2 H2 119.9
C9 C8 N3 113.7(3)
C9 C8 H8 123.2
N3 C8 H8 123.2

loop_
_geom_bond_atom_site_label_1
_geom_bond_atom_site_label_2
_geom_bond_distance
O3 N4 1.328(3)
S2 C9 1.734(4)
S2 C7 1.752(3)
N2 C7 1.316(3)
N2 S1 1.600(2)
S1 O6 1.445(2)
S1 O1 1.449(2)
S1 C4 1.757(3)
C5 C6 1.368(4)
C5 C4 1.395(3)
C5 H5 0.9300
N3 C7 1.350(4)
N3 C8 1.388(4)
N3 H3A 0.94(3)
C14 N4 1.351(3)
C14 C13 1.372(4)
C14 H14 0.9300
C10 N4 1.347(4)
C10 C11 1.380(4)
C10 H10 0.9300
N1 C1 1.376(4)
N1 H1A 0.89(4)
N1 H2A 0.97(4)
C3 C2 1.380(4)
C3 C4 1.394(4)
C3 H3 0.9300
C12 C13 1.395(4)
C12 C11 1.409(3)
C12 C15 1.478(3)
N5 O4 1.302(3)
N5 C17 1.340(4)
N5 C18 1.351(4)
C1 C6 1.404(4)
C1 C2 1.408(3)
C13 H13 0.9300
C15 C16 1.386(4)
C15 C19 1.402(4)
C19 C18 1.375(4)
C19 H19 0.9300
C18 H18 0.9300
C11 H11 0.9300
C16 C17 1.373(4)
C16 H16 0.9300
C17 H17 0.9300
C9 C8 1.323(5)
C9 H9 0.9300
C6 H6 0.9300
C2 H2 0.9300
C8 H8 0.9300
